data_7047891
loop_
_publ_author_name
'Hosseini-Kharat, Mahboubeh'
'Zargarian, Davit'
'Alizadeh, Ali Mohammad'
'Karami, Kazem'
'Saeidifar, Maryam'
'Khalighfard, Solmaz'
'Dubrulle, Laurent'
'Zakariazadeh, Mostafa'
'Cloutier, Jean-Philippe'
'Sohrabijam, Zahra'

_publ_section_title
;
 In vitro and in vivo antiproliferative activity of organo-nickel
 SCS-pincer complexes on estrogen responsive MCF7 and MC4L2 breast cancer
 cells. Effects of amine fragment substitutions on BSA binding and
 cytotoxicity.
;
_journal_issue 47
_journal_name_full 'Dalton transactions (Cambridge, England : 2003)'
_journal_page_first 16944
_journal_page_last 16957
_journal_paper_doi 10.1039/c8dt03079k
_journal_volume 47
_journal_year 2018
_chemical_formula_moiety 'C16 H19 I N2 Ni S2'
_chemical_formula_sum 'C16 H19 I N2 Ni S2'
_chemical_formula_weight 489.06
_space_group_crystal_system orthorhombic
_space_group_IT_number 61
_space_group_name_Hall '-P 2ac 2ab'
_space_group_name_H-M_alt 'P b c a'
_symmetry_space_group_name_Hall '-P 2ac 2ab'
_symmetry_space_group_name_H-M 'P b c a'
_atom_sites_solution_hydrogens geom
_audit_creation_date 2018-09-20
_audit_creation_method
;
Olex2 1.2
(compiled 2018.05.29 svn.r3508 for OlexSys, GUI svn.r5506)
;
_audit_update_record
;
2018-10-09 deposited with the CCDC.
2018-10-25 downloaded from the CCDC.
;
_cell_angle_alpha 90
_cell_angle_beta 90
_cell_angle_gamma 90
_cell_formula_units_Z 8
_cell_length_a 12.5312(3)
_cell_length_b 12.1900(3)
_cell_length_c 22.2460(6)
_cell_measurement_reflns_used 7445
_cell_measurement_temperature 100
_cell_measurement_theta_max 53.938
_cell_measurement_theta_min 3.069
_cell_volume 3398.20(15)
_computing_cell_refinement 'SAINT v8.34A (Bruker, 2013)'
_computing_data_reduction 'SAINT v8.34A (Bruker, 2013)'
_computing_molecular_graphics 'Olex2 (Dolomanov et al., 2009)'
_computing_publication_material 'Olex2 (Dolomanov et al., 2009)'
_computing_structure_refinement 'XL (Sheldrick, 2008)'
_diffrn_ambient_temperature 100
_diffrn_measured_fraction_theta_full 0.960
_diffrn_measured_fraction_theta_max 0.953
_diffrn_measurement_device_type 'Bruker APEX-II CCD'
_diffrn_measurement_method '\f and \w scans'
_diffrn_radiation_type GaK\a
_diffrn_radiation_wavelength 1.34139
_diffrn_reflns_av_R_equivalents 0.0413
_diffrn_reflns_av_unetI/netI 0.0397
_diffrn_reflns_Laue_measured_fraction_full 0.960
_diffrn_reflns_Laue_measured_fraction_max 0.953
_diffrn_reflns_limit_h_max 14
_diffrn_reflns_limit_h_min -14
_diffrn_reflns_limit_k_max 13
_diffrn_reflns_limit_k_min -6
_diffrn_reflns_limit_l_max 25
_diffrn_reflns_limit_l_min -26
_diffrn_reflns_number 10813
_diffrn_reflns_point_group_measured_fraction_full 0.960
_diffrn_reflns_point_group_measured_fraction_max 0.953
_diffrn_reflns_theta_full 53.594
_diffrn_reflns_theta_max 54.015
_diffrn_reflns_theta_min 3.457
_diffrn_standards_number 0
_exptl_absorpt_coefficient_mu 17.419
_exptl_absorpt_correction_T_max 0.7507
_exptl_absorpt_correction_T_min 0.2062
_exptl_absorpt_correction_type multi-scan
_exptl_absorpt_process_details
'SADABS-2014/2 (Bruker,2014/2) was used for absorption correction. wR2(int) was 0.1220 before and 0.0618 after correction. The Ratio of minimum to maximum transmission is 0.2747. The \l/2 correction factor is 0.00150.'
_exptl_crystal_colour red
_exptl_crystal_colour_primary red
_exptl_crystal_density_diffrn 1.912
_exptl_crystal_description needle
_exptl_crystal_F_000 1936
_exptl_crystal_size_max 0.3
_exptl_crystal_size_mid 0.1
_exptl_crystal_size_min 0.1
_refine_diff_density_max 1.242
_refine_diff_density_min -1.798
_refine_diff_density_rms 0.191
_refine_ls_extinction_method none
_refine_ls_goodness_of_fit_ref 1.054
_refine_ls_hydrogen_treatment constr
_refine_ls_matrix_type full
_refine_ls_number_parameters 199
_refine_ls_number_reflns 2976
_refine_ls_number_restraints 198
_refine_ls_restrained_S_all 1.022
_refine_ls_R_factor_all 0.0492
_refine_ls_R_factor_gt 0.0439
_refine_ls_shift/su_max 0.001
_refine_ls_shift/su_mean 0.000
_refine_ls_structure_factor_coef Fsqd
_refine_ls_weighting_details 'w=1/[\s^2^(Fo^2^)+(0.0811P)^2^+6.7391P] where P=(Fo^2^+2Fc^2^)/3'
_refine_ls_weighting_scheme calc
_refine_ls_wR_factor_gt 0.1153
_refine_ls_wR_factor_ref 0.1218
_reflns_Friedel_coverage 0.000
_reflns_number_gt 2684
_reflns_number_total 2976
_reflns_threshold_expression 'I > 2\s(I)'
_cod_data_source_file c8dt03079k2.cif
_cod_data_source_block dubr24
_cod_depositor_comments 'Adding full bibliography for 7047890--7047892.cif.'
_cod_database_code 7047891
_shelx_shelxl_version_number 2014/7
_shelx_space_group_comment
;
The symmetry employed for this shelxl refinement is uniquely defined
by the following loop, which should always be used as a source of
symmetry information in preference to the above space-group names.
They are only intended as comments.
;
_shelx_estimated_absorpt_t_max 0.275
_shelx_estimated_absorpt_t_min 0.078
_olex2_refinement_description
;
1. Fixed Uiso
 At 1.2 times of:
  All C(H) groups, All C(H,H) groups
2. Rigid body (RIGU) restrains
 All non-hydrogen atoms
 with sigma for 1-2 distances of 0.004 and sigma for 1-3 distances of 0.004
3.a Secondary CH2 refined with riding coordinates:
 C15(H15A,H15B), C12(H12A,H12B), C9(H9A,H9B), C14(H14A,H14B), C11(H11A,H11B),
 C16(H16A,H16B), C13(H13A,H13B), C10(H10A,H10B)
3.b Aromatic/amide H refined with riding coordinates:
 C4(H4), C3(H3), C5(H5)
;
_olex2_submission_special_instructions 'No special instructions were received'

loop_
_space_group_symop_operation_xyz
'x, y, z'
'-x+1/2, -y, z+1/2'
'-x, y+1/2, -z+1/2'
'x+1/2, -y+1/2, -z'
'-x, -y, -z'
'x-1/2, y, -z-1/2'
'x, -y-1/2, z-1/2'
'-x-1/2, y-1/2, z'

loop_
_atom_site_label
_atom_site_type_symbol
_atom_site_fract_x
_atom_site_fract_y
_atom_site_fract_z
_atom_site_U_iso_or_equiv
_atom_site_adp_type
_atom_site_occupancy
_atom_site_site_symmetry_order
_atom_site_calc_flag
_atom_site_refinement_flags_posn
_atom_site_refinement_flags_adp
I1 I 0.58582(2) 0.32546(2) 0.34911(2) 0.01500(16) Uani 1 1 d . U
Ni1 Ni 0.38648(5) 0.32081(5) 0.37459(3) 0.0101(2) Uani 1 1 d . U
S2 S 0.40431(9) 0.17608(9) 0.42859(5) 0.0136(3) Uani 1 1 d . U
S1 S 0.35782(8) 0.46987(9) 0.32612(5) 0.0140(3) Uani 1 1 d . U
N1 N 0.1749(3) 0.5454(3) 0.28734(15) 0.0115(7) Uani 1 1 d . U
C1 C 0.2387(4) 0.3094(3) 0.38580(18) 0.0112(9) Uani 1 1 d . U
C2 C 0.1673(3) 0.3853(4) 0.35806(17) 0.0115(9) Uani 1 1 d . U
N2 N 0.2549(3) 0.0649(3) 0.48414(16) 0.0131(8) Uani 1 1 d . U
C8 C 0.2741(3) 0.1487(4) 0.44814(18) 0.0112(8) Uani 1 1 d . U
C6 C 0.1937(3) 0.2245(4) 0.42198(18) 0.0118(8) Uani 1 1 d . U
C7 C 0.2213(3) 0.4710(4) 0.32240(18) 0.0118(9) Uani 1 1 d . U
C4 C 0.0157(4) 0.2957(4) 0.40475(18) 0.0158(9) Uani 1 1 d . U
H4 H -0.0590 0.2913 0.4115 0.019 Uiso 1 1 calc R .
C15 C 0.2894(4) -0.0505(4) 0.56690(19) 0.0176(10) Uani 1 1 d . U
H15A H 0.2858 0.0019 0.6008 0.021 Uiso 1 1 calc R .
H15B H 0.3278 -0.1173 0.5801 0.021 Uiso 1 1 calc R .
C12 C 0.2399(3) 0.6268(4) 0.2540(2) 0.0144(9) Uani 1 1 d . U
H12A H 0.2823 0.5908 0.2220 0.017 Uiso 1 1 calc R .
H12B H 0.2889 0.6662 0.2814 0.017 Uiso 1 1 calc R .
C3 C 0.0567(4) 0.3790(4) 0.36912(19) 0.0134(9) Uani 1 1 d . U
H3 H 0.0101 0.4321 0.3521 0.016 Uiso 1 1 calc R .
C9 C 0.0603(3) 0.5578(4) 0.27238(19) 0.0118(9) Uani 1 1 d . U
H9A H 0.0205 0.5911 0.3062 0.014 Uiso 1 1 calc R .
H9B H 0.0278 0.4860 0.2625 0.014 Uiso 1 1 calc R .
C14 C 0.1779(4) -0.0783(4) 0.54340(19) 0.0163(9) Uani 1 1 d . U
H14A H 0.1788 -0.1475 0.5200 0.020 Uiso 1 1 calc R .
H14B H 0.1264 -0.0857 0.5769 0.020 Uiso 1 1 calc R .
C11 C 0.1581(3) 0.7047(4) 0.2272(2) 0.0165(9) Uani 1 1 d . U
H11A H 0.1425 0.7658 0.2551 0.020 Uiso 1 1 calc R .
H11B H 0.1837 0.7353 0.1885 0.020 Uiso 1 1 calc R .
C16 C 0.3427(4) 0.0009(4) 0.51252(18) 0.0154(9) Uani 1 1 d . U
H16A H 0.4023 0.0494 0.5247 0.018 Uiso 1 1 calc R .
H16B H 0.3702 -0.0561 0.4848 0.018 Uiso 1 1 calc R .
C13 C 0.1495(3) 0.0192(4) 0.5033(2) 0.0142(9) Uani 1 1 d . U
H13A H 0.1074 -0.0049 0.4680 0.017 Uiso 1 1 calc R .
H13B H 0.1079 0.0746 0.5259 0.017 Uiso 1 1 calc R .
C10 C 0.0603(4) 0.6335(4) 0.2177(2) 0.0178(10) Uani 1 1 d . U
H10A H 0.0660 0.5910 0.1800 0.021 Uiso 1 1 calc R .
H10B H -0.0054 0.6786 0.2164 0.021 Uiso 1 1 calc R .
C5 C 0.0827(3) 0.2191(4) 0.4305(2) 0.0136(9) Uani 1 1 d . U
H5 H 0.0534 0.1620 0.4544 0.016 Uiso 1 1 calc R .

loop_
_atom_site_aniso_label
_atom_site_aniso_U_11
_atom_site_aniso_U_22
_atom_site_aniso_U_33
_atom_site_aniso_U_23
_atom_site_aniso_U_13
_atom_site_aniso_U_12
I1 0.0052(2) 0.0232(3) 0.0166(2) 0.00162(10) 0.00097(10) 0.00093(10)
Ni1 0.0029(3) 0.0179(4) 0.0095(3) 0.0012(2) 0.0012(2) 0.0001(2)
S2 0.0069(6) 0.0205(7) 0.0134(6) 0.0025(4) 0.0022(4) 0.0013(4)
S1 0.0046(5) 0.0223(6) 0.0150(5) 0.0037(4) 0.0013(4) -0.0009(4)
N1 0.0020(16) 0.0221(19) 0.0105(16) -0.0004(14) 0.0016(13) -0.0004(14)
C1 0.009(2) 0.020(2) 0.0050(18) -0.0049(15) 0.0004(15) -0.0010(15)
C2 0.007(2) 0.020(2) 0.0075(18) -0.0034(16) -0.0010(15) -0.0037(16)
N2 0.0070(17) 0.022(2) 0.0099(17) -0.0002(14) 0.0003(13) -0.0011(15)
C8 0.007(2) 0.021(2) 0.0057(18) -0.0001(16) 0.0008(15) -0.0008(16)
C6 0.0095(19) 0.018(2) 0.0080(18) -0.0029(16) 0.0001(15) 0.0011(16)
C7 0.0090(19) 0.018(2) 0.0081(18) -0.0027(16) 0.0013(15) -0.0013(16)
C4 0.009(2) 0.027(2) 0.0114(19) 0.0025(17) 0.0022(17) -0.0032(18)
C15 0.015(2) 0.026(2) 0.012(2) 0.0036(18) 0.0020(17) 0.0014(19)
C12 0.009(2) 0.020(2) 0.0144(19) 0.0040(19) 0.0028(16) -0.0013(17)
C3 0.0059(19) 0.023(2) 0.0115(19) -0.0034(17) -0.0017(16) -0.0025(17)
C9 0.0031(18) 0.020(2) 0.0120(19) 0.0034(17) -0.0015(15) -0.0010(16)
C14 0.018(2) 0.020(2) 0.011(2) 0.0053(17) 0.0016(17) -0.0046(18)
C11 0.010(2) 0.025(2) 0.015(2) 0.0045(18) -0.0012(18) 0.0012(18)
C16 0.012(2) 0.022(2) 0.012(2) 0.0016(18) -0.0007(16) 0.0029(18)
C13 0.007(2) 0.023(2) 0.013(2) -0.0010(18) 0.0017(16) -0.0020(16)
C10 0.012(2) 0.026(2) 0.015(2) 0.0034(19) -0.0040(17) -0.0011(19)
C5 0.008(2) 0.021(2) 0.013(2) 0.0030(18) 0.0025(15) -0.0037(16)

loop_
_atom_type_symbol
_atom_type_description
_atom_type_scat_dispersion_real
_atom_type_scat_dispersion_imag
_atom_type_scat_source
C C 0.0150 0.0070 'International Tables Vol C Tables 4.2.6.8 and 6.1.1.4'
H H 0.0000 0.0000 'International Tables Vol C Tables 4.2.6.8 and 6.1.1.4'
I I 0.0970 5.4980 'International Tables Vol C Tables 4.2.6.8 and 6.1.1.4'
N N 0.0241 0.0134 'International Tables Vol C Tables 4.2.6.8 and 6.1.1.4'
Ni Ni -1.3410 3.2900 'International Tables Vol C Tables 4.2.6.8 and 6.1.1.4'
S S 0.2920 0.4250 'International Tables Vol C Tables 4.2.6.8 and 6.1.1.4'

loop_
_geom_angle_atom_site_label_1
_geom_angle_atom_site_label_2
_geom_angle_atom_site_label_3
_geom_angle
S2 Ni1 I1 92.32(4)
S1 Ni1 I1 91.91(4)
S1 Ni1 S2 174.90(5)
C1 Ni1 I1 174.08(13)
C1 Ni1 S2 88.12(14)
C1 Ni1 S1 87.96(14)
C8 S2 Ni1 101.66(16)
C7 S1 Ni1 101.46(15)
C7 N1 C12 120.6(4)
C7 N1 C9 128.7(4)
C9 N1 C12 110.6(3)
C2 C1 Ni1 120.9(3)
C6 C1 Ni1 121.3(3)
C6 C1 C2 117.8(4)
C1 C2 C7 113.8(4)
C3 C2 C1 120.4(4)
C3 C2 C7 125.6(4)
C8 N2 C16 121.9(4)
C8 N2 C13 128.4(4)
C16 N2 C13 109.7(3)
N2 C8 S2 118.4(3)
N2 C8 C6 126.6(4)
C6 C8 S2 115.0(3)
C1 C6 C8 113.9(4)
C5 C6 C1 120.1(4)
C5 C6 C8 126.1(4)
N1 C7 S1 118.1(3)
N1 C7 C2 126.7(4)
C2 C7 S1 115.2(3)
C5 C4 C3 120.5(4)
C16 C15 C14 102.8(3)
N1 C12 C11 104.2(3)
C4 C3 C2 120.2(4)
N1 C9 C10 103.9(3)
C13 C14 C15 103.9(4)
C10 C11 C12 104.0(4)
N2 C16 C15 103.3(3)
N2 C13 C14 104.5(3)
C11 C10 C9 103.7(3)
C4 C5 C6 120.9(4)

loop_
_geom_bond_atom_site_label_1
_geom_bond_atom_site_label_2
_geom_bond_distance
I1 Ni1 2.5620(7)
Ni1 S2 2.1462(13)
Ni1 S1 2.1431(12)
Ni1 C1 1.874(5)
S2 C8 1.722(4)
S1 C7 1.713(4)
N1 C7 1.329(6)
N1 C12 1.483(5)
N1 C9 1.483(5)
C1 C2 1.428(6)
C1 C6 1.427(6)
C2 C7 1.476(6)
C2 C3 1.410(6)
N2 C8 1.320(6)
N2 C16 1.489(5)
N2 C13 1.495(5)
C8 C6 1.485(6)
C6 C5 1.405(6)
C4 C3 1.387(6)
C4 C5 1.381(6)
C15 C14 1.530(6)
C15 C16 1.517(6)
C12 C11 1.519(6)
C9 C10 1.527(6)
C14 C13 1.529(6)
C11 C10 1.516(6)

loop_
_geom_torsion_atom_site_label_1
_geom_torsion_atom_site_label_2
_geom_torsion_atom_site_label_3
_geom_torsion_atom_site_label_4
_geom_torsion
Ni1 S2 C8 N2 -177.6(3)
Ni1 S2 C8 C6 2.2(3)
Ni1 S1 C7 N1 -170.5(3)
Ni1 S1 C7 C2 7.8(3)
Ni1 C1 C2 C7 -1.3(5)
Ni1 C1 C2 C3 -177.0(3)
Ni1 C1 C6 C8 -0.6(5)
Ni1 C1 C6 C5 178.8(3)
S2 Ni1 C1 C2 -178.0(3)
S2 Ni1 C1 C6 1.6(3)
S2 C8 C6 C1 -1.3(5)
S2 C8 C6 C5 179.4(4)
S1 Ni1 C1 C2 5.2(3)
S1 Ni1 C1 C6 -175.1(3)
N1 C12 C11 C10 -29.7(4)
N1 C9 C10 C11 -30.5(4)
C1 C2 C7 S1 -5.1(5)
C1 C2 C7 N1 173.1(4)
C1 C2 C3 C4 -3.1(6)
C1 C6 C5 C4 -0.5(6)
C2 C1 C6 C8 179.1(3)
C2 C1 C6 C5 -1.5(6)
N2 C8 C6 C1 178.5(4)
N2 C8 C6 C5 -0.8(7)
C8 N2 C16 C15 157.3(4)
C8 N2 C13 C14 178.6(4)
C8 C6 C5 C4 178.7(4)
C6 C1 C2 C7 179.1(4)
C6 C1 C2 C3 3.3(6)
C7 N1 C12 C11 -172.4(4)
C7 N1 C9 C10 -164.2(4)
C7 C2 C3 C4 -178.3(4)
C15 C14 C13 N2 25.0(4)
C12 N1 C7 S1 -1.8(5)
C12 N1 C7 C2 -179.9(4)
C12 N1 C9 C10 12.3(4)
C12 C11 C10 C9 37.5(5)
C3 C2 C7 S1 170.4(3)
C3 C2 C7 N1 -11.5(7)
C3 C4 C5 C6 0.8(7)
C9 N1 C7 S1 174.4(3)
C9 N1 C7 C2 -3.7(7)
C9 N1 C12 C11 10.8(5)
C14 C15 C16 N2 37.4(4)
C16 N2 C8 S2 5.9(5)
C16 N2 C8 C6 -173.9(4)
C16 N2 C13 C14 -1.6(4)
C16 C15 C14 C13 -38.9(5)
C13 N2 C8 S2 -174.4(3)
C13 N2 C8 C6 5.8(7)
C13 N2 C16 C15 -22.5(4)
C5 C4 C3 C2 1.0(6)
